data_9001091
loop_
_publ_author_name
'Mellini, M.'
'Zanazzi, P. F.'

_publ_section_title
;
 Crystal structures of lizardite-1T and lizardite-2H1 from Coli, Italy
 Sample: Lizardite-2H1
 Note: U(1,2) for Si/O2/O3 altered to match symmetry constraints
;
_journal_name_full 'American Mineralogist'
_journal_page_first 943
_journal_page_last 948
_journal_volume 72
_journal_year 1987
_chemical_formula_sum 'H4 Mg3 O9 Si2'
_chemical_name_mineral Lizardite
_space_group_crystal_system hexagonal
_space_group_IT_number 185
_space_group_name_Hall 'P 6c -2'
_space_group_name_H-M_alt 'P 63 c m'
_symmetry_space_group_name_H-M 'P 63 c m'
_cell_angle_alpha 90
_cell_angle_beta 90
_cell_angle_gamma 120
_cell_formula_units_Z 2
_cell_length_a 5.318
_cell_length_b 5.318
_cell_length_c 14.541
_cell_volume 356.141
_database_code_amcsd 0001113
_exptl_crystal_density_diffrn 2.584
_cod_original_formula_sum 'Si2 Mg3 O9 H4'
_cod_database_code 9001091

loop_
_space_group_symop_id
_space_group_symop_operation_xyz
1 x,y,z
2 -x,-x+y,z
3 x-y,x,1/2+z
4 -y,-x,1/2+z
5 -y,x-y,z
6 x-y,-y,z
7 -x,-y,1/2+z
8 x,x-y,1/2+z
9 -x+y,-x,z
10 y,x,z
11 y,-x+y,1/2+z
12 -x+y,y,1/2+z

loop_
_atom_site_aniso_label
_atom_site_aniso_U_11
_atom_site_aniso_U_22
_atom_site_aniso_U_33
_atom_site_aniso_U_12
_atom_site_aniso_U_13
_atom_site_aniso_U_23
Si 0.00530 0.00530 0.00720 0.00265 0.00000 0.00000
Mg 0.00580 0.00560 0.01210 0.00280 0.00040 0.00000
O1 0.00620 0.00620 0.00830 0.00310 0.00000 0.00000
O2 0.00900 0.00750 0.01370 0.00375 0.00390 0.00000
O3 0.00910 0.00770 0.01110 0.00385 0.00170 0.00000
O4 0.00840 0.00840 0.00880 0.00420 0.00000 0.00000

loop_
_atom_site_label
_atom_site_fract_x
_atom_site_fract_y
_atom_site_fract_z
_atom_site_U_iso_or_equiv
Si 0.33333 0.66667 0.03600 ?
Mg 0.33240 0.00000 0.22660 ?
O1 0.33333 0.66667 0.14620 ?
O2 0.48380 0.00000 -0.00470 ?
O3 0.66570 0.00000 0.29340 ?
O4 0.00000 0.00000 0.15020 ?
H3 0.62000 0.00000 0.36500 0.04800
H4 0.00000 0.00000 0.08100 0.03000

loop_
_cod_related_entry_id
_cod_related_entry_database
_cod_related_entry_code
1 AMCSD 0001113
